data_9008038
loop_
_publ_author_name
'Dickinson, B. N.'

_publ_section_title
;
 The crystal structure of tetramminopalladous chloride Pd(NH3)4Cl2*H2O
;
_journal_name_full 'Zeitschrift fur Kristallographie'
_journal_page_first 281
_journal_page_last 297
_journal_volume 88
_journal_year 1934
_chemical_formula_structural Pd(NH3)4Cl2*H2O
_chemical_formula_sum 'Cl2 H2 N4 O Pd'
_space_group_IT_number 127
_symmetry_space_group_name_Hall '-P 4 2ab'
_symmetry_space_group_name_H-M 'P 4/m b m'
_cell_angle_alpha 90
_cell_angle_beta 90
_cell_angle_gamma 90
_cell_formula_units_Z 2
_cell_length_a 10.302
_cell_length_b 10.302
_cell_length_c 4.34
_cell_volume 460.609
_database_code_amcsd 0010539
_exptl_crystal_density_diffrn 1.812
_cod_original_formula_sum 'Pd N4 Cl2 (O H2)'
_cod_database_code 9008038
_amcsd_formula_title Pd(NH3)4Cl2*H2O

loop_
_space_group_symop_operation_xyz
x,y,z
1/2-y,1/2-x,z
1/2+y,1/2+x,-z
y,-x,-z
-y,x,z
1/2+x,1/2-y,z
1/2-x,1/2+y,-z
x,y,-z
-x,-y,z
1/2+y,1/2+x,z
1/2-y,1/2-x,-z
-y,x,-z
y,-x,z
1/2-x,1/2+y,z
1/2+x,1/2-y,-z
-x,-y,-z

loop_
_atom_site_label
_atom_site_fract_x
_atom_site_fract_y
_atom_site_fract_z
_atom_site_type_symbol
_atom_site_attached_hydrogens
Pd 0.00000 0.00000 0.00000 Pd 0
N 0.19400 0.02700 0.00000 N 0
Cl 0.28500 0.78500 0.50000 Cl 0
Wat 0.00000 0.50000 0.00000 O 2

loop_
_cod_changelog_entry_id
_cod_changelog_entry_author
_cod_changelog_entry_date
_cod_changelog_entry_text
1
;cod-tools version 3.8.0
Id: cif_guess_AMCSD_atom_types 9574 2023-05-10 09:00:05Z saulius
;
2023-05-10T18:51:07+03:00
;Derived atom types and hydrogen counts
from atom names that follow the AMCSD naming convention
(Wat == water, O-H == hydroxyl).
;

loop_
_cod_related_entry_id
_cod_related_entry_database
_cod_related_entry_code
1 AMCSD 0010539
